data_4307508
loop_
_publ_author_name
'Martin Br\"oring'
'Serguei Prikhodovski'
'Carsten D. Brandt'
'Esther C\'onsul Tejero'
'Silke K\"ohler'
'Clemens Pietzonka'

_publ_section_title
;
Cyanide-Promoted Demetalation of TrpyNiNCO: A Route to Sensitive
Metallotripyrrins of CoII, FeII, and MnII
;
_journal_name_full 'Inorganic Chemistry'
_journal_page_first 917
_journal_page_last 925
_journal_paper_doi 10.1021/ic062009t
_journal_volume 46
_journal_year 2007
_chemical_formula_sum 'C28 H38 Co I N3'
_chemical_formula_weight 602.44
_chemical_name_systematic
; 
 ? 
;
_space_group_IT_number 2
_symmetry_cell_setting triclinic
_symmetry_space_group_name_Hall '-P 1'
_symmetry_space_group_name_H-M 'P -1'
_atom_sites_solution_hydrogens geom
_atom_sites_solution_primary Patterson
_atom_sites_solution_secondary difmap
_audit_creation_method SHELXL-97
_cell_angle_alpha 110.4840(10)
_cell_angle_beta 95.6760(10)
_cell_angle_gamma 102.8990(10)
_cell_formula_units_Z 2
_cell_length_a 10.5956(9)
_cell_length_b 11.6384(10)
_cell_length_c 12.4709(10)
_cell_measurement_reflns_used 6435
_cell_measurement_temperature 173(2)
_cell_measurement_theta_max 28.122
_cell_measurement_theta_min 2.379
_cell_volume 1377.6(2)
_computing_cell_refinement 'SAINT-NT V6.0'
_computing_data_collection 'SMART-NT V5.6'
_computing_data_reduction 'SAINT-NT V6.0'
_computing_molecular_graphics 'Mercury 1.3'
_computing_publication_material 'WinGx-Version 1.70.00'
_computing_structure_refinement 'SHELXL-97 (Sheldrick, 1997)'
_computing_structure_solution 'SHELXS-97 (Sheldrick, 1990)'
_diffrn_ambient_temperature 173(2)
_diffrn_measured_fraction_theta_full 0.996
_diffrn_measured_fraction_theta_max 0.996
_diffrn_measurement_device_type 'Bruker Smart Apex with D8-Goniometer'
_diffrn_measurement_method 'omega scans'
_diffrn_radiation_monochromator graphite
_diffrn_radiation_source 'fine-focus sealed tube'
_diffrn_radiation_type MoK\a
_diffrn_radiation_wavelength 0.71073
_diffrn_reflns_av_R_equivalents 0.0219
_diffrn_reflns_av_sigmaI/netI 0.0179
_diffrn_reflns_limit_h_max 13
_diffrn_reflns_limit_h_min -13
_diffrn_reflns_limit_k_max 14
_diffrn_reflns_limit_k_min -14
_diffrn_reflns_limit_l_max 15
_diffrn_reflns_limit_l_min -15
_diffrn_reflns_number 22367
_diffrn_reflns_theta_full 26.37
_diffrn_reflns_theta_max 26.37
_diffrn_reflns_theta_min 1.94
_exptl_absorpt_coefficient_mu 1.763
_exptl_absorpt_correction_type none
_exptl_absorpt_process_details 'SADABS2.0 (Sheldrick 2000)'
_exptl_crystal_colour violet
_exptl_crystal_density_diffrn 1.452
_exptl_crystal_density_method 'not measured'
_exptl_crystal_description block
_exptl_crystal_F_000 614
_exptl_crystal_size_max 0.22
_exptl_crystal_size_mid 0.16
_exptl_crystal_size_min 0.14
_refine_diff_density_max 0.910
_refine_diff_density_min -0.304
_refine_diff_density_rms 0.065
_refine_ls_extinction_method none
_refine_ls_goodness_of_fit_ref 1.080
_refine_ls_hydrogen_treatment constr
_refine_ls_matrix_type full
_refine_ls_number_parameters 306
_refine_ls_number_reflns 5627
_refine_ls_number_restraints 0
_refine_ls_restrained_S_all 1.080
_refine_ls_R_factor_all 0.0287
_refine_ls_R_factor_gt 0.0271
_refine_ls_shift/su_max 0.002
_refine_ls_shift/su_mean 0.000
_refine_ls_structure_factor_coef Fsqd
_refine_ls_weighting_details 'calc w=1/[\s^2^(Fo^2^)+(0.0300P)^2^+1.0232P] where P=(Fo^2^+2Fc^2^)/3'
_refine_ls_weighting_scheme calc
_refine_ls_wR_factor_gt 0.0639
_refine_ls_wR_factor_ref 0.0647
_reflns_number_gt 5354
_reflns_number_total 5627
_reflns_threshold_expression >2sigma(I)
_cod_data_source_file ic062009tsi20061019_115859_1.cif
_cod_data_source_block cb29cb
_cod_database_code 4307508

loop_
_symmetry_equiv_pos_as_xyz
'x, y, z'
'-x, -y, -z'

loop_
_atom_site_label
_atom_site_type_symbol
_atom_site_fract_x
_atom_site_fract_y
_atom_site_fract_z
_atom_site_U_iso_or_equiv
_atom_site_adp_type
_atom_site_occupancy
_atom_site_symmetry_multiplicity
_atom_site_calc_flag
_atom_site_refinement_flags
_atom_site_disorder_assembly
_atom_site_disorder_group
C1 C 0.8521(2) 0.6163(2) 0.6283(2) 0.0334(5) Uani 1 1 d . . .
H1A H 0.8045 0.5640 0.5482 0.050 Uiso 1 1 calc R . .
H1B H 0.7963 0.6023 0.6832 0.050 Uiso 1 1 calc R . .
H1C H 0.9333 0.5923 0.6424 0.050 Uiso 1 1 calc R . .
C2 C 0.8861(2) 0.7541(2) 0.64525(19) 0.0256(4) Uani 1 1 d . . .
C3 C 0.9732(2) 0.8592(2) 0.74421(19) 0.0262(4) Uani 1 1 d . . .
C4 C 0.9801(2) 0.9669(2) 0.72096(18) 0.0251(4) Uani 1 1 d . . .
C5 C 0.8934(2) 0.9273(2) 0.60907(18) 0.0228(4) Uani 1 1 d . . .
C6 C 0.8646(2) 1.00614(19) 0.55536(18) 0.0227(4) Uani 1 1 d . . .
H6 H 0.9138 1.0934 0.5912 0.027 Uiso 1 1 calc R . .
C7 C 0.7700(2) 0.97198(19) 0.45268(18) 0.0220(4) Uani 1 1 d . . .
C8 C 0.7192(2) 1.0556(2) 0.40983(18) 0.0226(4) Uani 1 1 d . . .
C9 C 0.6180(2) 0.9777(2) 0.31566(18) 0.0230(4) Uani 1 1 d . . .
C10 C 0.6104(2) 0.8488(2) 0.30243(18) 0.0221(4) Uani 1 1 d . . .
C11 C 0.5181(2) 0.7348(2) 0.22257(18) 0.0236(4) Uani 1 1 d . . .
H11 H 0.4654 0.7427 0.1607 0.028 Uiso 1 1 calc R . .
C12 C 0.4957(2) 0.6144(2) 0.22372(18) 0.0240(4) Uani 1 1 d . . .
C13 C 0.3976(2) 0.5001(2) 0.14167(19) 0.0251(4) Uani 1 1 d . . .
C14 C 0.4037(2) 0.4043(2) 0.18012(19) 0.0265(4) Uani 1 1 d . . .
C15 C 0.5057(2) 0.4590(2) 0.2832(2) 0.0265(4) Uani 1 1 d . . .
C16 C 0.5499(3) 0.3906(2) 0.3550(2) 0.0374(6) Uani 1 1 d . . .
H16A H 0.6202 0.3547 0.3241 0.056 Uiso 1 1 calc R . .
H16B H 0.4752 0.3216 0.3518 0.056 Uiso 1 1 calc R . .
H16C H 0.5833 0.4507 0.4360 0.056 Uiso 1 1 calc R . .
C17 C 1.0404(2) 0.8484(2) 0.85126(19) 0.0304(5) Uani 1 1 d . . .
H17A H 0.9821 0.7790 0.8666 0.037 Uiso 1 1 calc R . .
H17B H 1.0527 0.9290 0.9191 0.037 Uiso 1 1 calc R . .
C18 C 1.1741(2) 0.8217(3) 0.8406(2) 0.0372(6) Uani 1 1 d . . .
H18A H 1.1622 0.7394 0.7767 0.056 Uiso 1 1 calc R . .
H18B H 1.2138 0.8191 0.9138 0.056 Uiso 1 1 calc R . .
H18C H 1.2322 0.8894 0.8244 0.056 Uiso 1 1 calc R . .
C19 C 1.0551(2) 1.1020(2) 0.7974(2) 0.0304(5) Uani 1 1 d . . .
H19A H 1.0979 1.1444 0.7488 0.036 Uiso 1 1 calc R . .
H19B H 1.1254 1.1013 0.8554 0.036 Uiso 1 1 calc R . .
C20 C 0.9666(3) 1.1791(2) 0.8614(2) 0.0367(5) Uani 1 1 d . . .
H20A H 0.9018 1.1869 0.8045 0.055 Uiso 1 1 calc R . .
H20B H 1.0209 1.2643 0.9141 0.055 Uiso 1 1 calc R . .
H20C H 0.9206 1.1355 0.9068 0.055 Uiso 1 1 calc R . .
C21 C 0.7642(2) 1.1991(2) 0.46402(19) 0.0274(5) Uani 1 1 d . . .
H21A H 0.7434 1.2331 0.4039 0.033 Uiso 1 1 calc R . .
H21B H 0.8612 1.2271 0.4907 0.033 Uiso 1 1 calc R . .
C22 C 0.6999(3) 1.2554(2) 0.5673(2) 0.0400(6) Uani 1 1 d . . .
H22A H 0.6037 1.2266 0.5420 0.060 Uiso 1 1 calc R . .
H22B H 0.7295 1.3488 0.5966 0.060 Uiso 1 1 calc R . .
H22C H 0.7251 1.2270 0.6294 0.060 Uiso 1 1 calc R . .
C23 C 0.5243(2) 1.0178(2) 0.2462(2) 0.0263(4) Uani 1 1 d . . .
H23A H 0.5024 0.9568 0.1640 0.032 Uiso 1 1 calc R . .
H23B H 0.5686 1.1030 0.2480 0.032 Uiso 1 1 calc R . .
C24 C 0.3967(2) 1.0232(3) 0.2927(3) 0.0406(6) Uani 1 1 d . . .
H24A H 0.3503 0.9382 0.2880 0.061 Uiso 1 1 calc R . .
H24B H 0.3403 1.0513 0.2457 0.061 Uiso 1 1 calc R . .
H24C H 0.4176 1.0835 0.3741 0.061 Uiso 1 1 calc R . .
C25 C 0.3062(2) 0.4938(2) 0.0386(2) 0.0305(5) Uani 1 1 d . . .
H25A H 0.2758 0.4047 -0.0190 0.037 Uiso 1 1 calc R . .
H25B H 0.3551 0.5470 0.0009 0.037 Uiso 1 1 calc R . .
C26 C 0.1863(3) 0.5398(3) 0.0723(2) 0.0487(7) Uani 1 1 d . . .
H26A H 0.1372 0.4872 0.1092 0.073 Uiso 1 1 calc R . .
H26B H 0.1291 0.5327 0.0022 0.073 Uiso 1 1 calc R . .
H26C H 0.2156 0.6291 0.1272 0.073 Uiso 1 1 calc R . .
C27 C 0.3237(2) 0.2660(2) 0.1259(2) 0.0320(5) Uani 1 1 d . . .
H27A H 0.2392 0.2592 0.0791 0.038 Uiso 1 1 calc R . .
H27B H 0.3029 0.2356 0.1887 0.038 Uiso 1 1 calc R . .
C28 C 0.3962(3) 0.1800(2) 0.0474(2) 0.0440(6) Uani 1 1 d . . .
H28A H 0.4114 0.2058 -0.0181 0.066 Uiso 1 1 calc R . .
H28B H 0.3424 0.0910 0.0176 0.066 Uiso 1 1 calc R . .
H28C H 0.4811 0.1882 0.0927 0.066 Uiso 1 1 calc R . .
Co1 Co 0.73965(3) 0.69509(3) 0.40130(2) 0.02136(7) Uani 1 1 d . . .
I1 I 0.897901(15) 0.577819(14) 0.291433(14) 0.03466(6) Uani 1 1 d . . .
N1 N 0.83711(17) 0.79325(17) 0.56577(15) 0.0241(4) Uani 1 1 d . . .
N2 N 0.70359(17) 0.84750(16) 0.38564(15) 0.0228(4) Uani 1 1 d . . .
N3 N 0.56074(17) 0.58276(16) 0.30992(16) 0.0245(4) Uani 1 1 d . . .

loop_
_atom_site_aniso_label
_atom_site_aniso_U_11
_atom_site_aniso_U_22
_atom_site_aniso_U_33
_atom_site_aniso_U_23
_atom_site_aniso_U_13
_atom_site_aniso_U_12
C1 0.0401(13) 0.0290(12) 0.0342(12) 0.0169(10) 0.0027(10) 0.0097(10)
C2 0.0247(10) 0.0285(11) 0.0271(11) 0.0128(9) 0.0067(8) 0.0102(9)
C3 0.0226(10) 0.0328(12) 0.0259(11) 0.0124(9) 0.0058(8) 0.0105(9)
C4 0.0220(10) 0.0282(11) 0.0247(10) 0.0086(9) 0.0045(8) 0.0089(9)
C5 0.0214(10) 0.0228(10) 0.0229(10) 0.0071(8) 0.0055(8) 0.0061(8)
C6 0.0210(10) 0.0195(10) 0.0252(10) 0.0064(8) 0.0057(8) 0.0041(8)
C7 0.0216(10) 0.0199(10) 0.0256(10) 0.0090(8) 0.0065(8) 0.0067(8)
C8 0.0240(10) 0.0223(10) 0.0246(10) 0.0111(9) 0.0073(8) 0.0078(8)
C9 0.0240(10) 0.0230(10) 0.0248(10) 0.0108(9) 0.0076(8) 0.0082(8)
C10 0.0217(10) 0.0227(10) 0.0241(10) 0.0103(8) 0.0050(8) 0.0079(8)
C11 0.0227(10) 0.0256(11) 0.0233(10) 0.0092(9) 0.0033(8) 0.0090(8)
C12 0.0213(10) 0.0249(11) 0.0244(10) 0.0076(9) 0.0036(8) 0.0073(8)
C13 0.0201(10) 0.0252(11) 0.0268(11) 0.0056(9) 0.0056(8) 0.0066(8)
C14 0.0232(10) 0.0229(11) 0.0297(11) 0.0065(9) 0.0061(9) 0.0047(8)
C15 0.0269(11) 0.0218(10) 0.0311(11) 0.0098(9) 0.0066(9) 0.0078(8)
C16 0.0412(14) 0.0246(12) 0.0434(14) 0.0159(11) -0.0037(11) 0.0041(10)
C17 0.0303(11) 0.0381(13) 0.0252(11) 0.0150(10) 0.0031(9) 0.0101(10)
C18 0.0336(13) 0.0453(15) 0.0359(13) 0.0168(11) 0.0035(10) 0.0162(11)
C19 0.0276(11) 0.0291(12) 0.0278(11) 0.0073(9) -0.0027(9) 0.0045(9)
C20 0.0440(14) 0.0314(13) 0.0278(12) 0.0043(10) 0.0029(10) 0.0101(11)
C21 0.0336(12) 0.0201(10) 0.0289(11) 0.0107(9) 0.0050(9) 0.0068(9)
C22 0.0539(16) 0.0243(12) 0.0384(14) 0.0061(10) 0.0142(12) 0.0117(11)
C23 0.0281(11) 0.0245(11) 0.0301(11) 0.0136(9) 0.0038(9) 0.0100(9)
C24 0.0283(12) 0.0475(15) 0.0601(17) 0.0327(14) 0.0126(12) 0.0165(11)
C25 0.0291(11) 0.0288(12) 0.0270(11) 0.0054(9) -0.0009(9) 0.0065(9)
C26 0.0342(14) 0.0592(18) 0.0416(15) 0.0037(13) -0.0055(11) 0.0225(13)
C27 0.0322(12) 0.0225(11) 0.0344(12) 0.0074(10) 0.0042(10) 0.0009(9)
C28 0.0593(17) 0.0267(13) 0.0378(14) 0.0040(11) 0.0099(13) 0.0092(12)
Co1 0.02195(14) 0.01734(14) 0.02344(14) 0.00674(11) -0.00002(11) 0.00651(11)
I1 0.03447(9) 0.03259(9) 0.03765(10) 0.00915(7) 0.00812(7) 0.01724(7)
N1 0.0261(9) 0.0219(9) 0.0245(9) 0.0090(7) 0.0034(7) 0.0074(7)
N2 0.0236(9) 0.0199(8) 0.0240(9) 0.0074(7) 0.0028(7) 0.0066(7)
N3 0.0242(9) 0.0193(8) 0.0296(9) 0.0093(7) 0.0023(7) 0.0067(7)

loop_
_atom_type_symbol
_atom_type_description
_atom_type_scat_dispersion_real
_atom_type_scat_dispersion_imag
_atom_type_scat_source
C C 0.0033 0.0016 'International Tables Vol C Tables 4.2.6.8 and 6.1.1.4'
H H 0.0000 0.0000 'International Tables Vol C Tables 4.2.6.8 and 6.1.1.4'
N N 0.0061 0.0033 'International Tables Vol C Tables 4.2.6.8 and 6.1.1.4'
Co Co 0.3494 0.9721 'International Tables Vol C Tables 4.2.6.8 and 6.1.1.4'
I I -0.4742 1.8119 'International Tables Vol C Tables 4.2.6.8 and 6.1.1.4'

loop_
_geom_angle_atom_site_label_1
_geom_angle_atom_site_label_2
_geom_angle_atom_site_label_3
_geom_angle
_geom_angle_site_symmetry_1
_geom_angle_site_symmetry_3
_geom_angle_publ_flag
N1 C2 C3 111.84(19) . . ?
N1 C2 C1 121.8(2) . . ?
C3 C2 C1 126.33(19) . . ?
C4 C3 C2 106.57(19) . . ?
C4 C3 C17 128.2(2) . . ?
C2 C3 C17 125.3(2) . . ?
C3 C4 C5 106.77(19) . . ?
C3 C4 C19 127.9(2) . . ?
C5 C4 C19 125.29(19) . . ?
C6 C5 N1 124.96(19) . . ?
C6 C5 C4 126.37(19) . . ?
N1 C5 C4 108.60(17) . . ?
C5 C6 C7 127.49(19) . . ?
N2 C7 C6 121.93(18) . . ?
N2 C7 C8 110.04(18) . . ?
C6 C7 C8 127.73(19) . . ?
C9 C8 C7 106.28(18) . . ?
C9 C8 C21 128.32(19) . . ?
C7 C8 C21 125.30(19) . . ?
C8 C9 C10 106.60(18) . . ?
C8 C9 C23 127.77(19) . . ?
C10 C9 C23 125.40(19) . . ?
N2 C10 C11 121.62(18) . . ?
N2 C10 C9 110.02(18) . . ?
C11 C10 C9 128.24(19) . . ?
C12 C11 C10 127.94(19) . . ?
C11 C12 N3 124.98(19) . . ?
C11 C12 C13 126.33(19) . . ?
N3 C12 C13 108.61(18) . . ?
C14 C13 C12 106.49(19) . . ?
C14 C13 C25 128.2(2) . . ?
C12 C13 C25 125.2(2) . . ?
C13 C14 C15 106.86(19) . . ?
C13 C14 C27 128.1(2) . . ?
C15 C14 C27 125.0(2) . . ?
N3 C15 C14 111.81(19) . . ?
N3 C15 C16 121.7(2) . . ?
C14 C15 C16 126.5(2) . . ?
C3 C17 C18 113.59(19) . . ?
C4 C19 C20 112.65(19) . . ?
C8 C21 C22 113.09(19) . . ?
C9 C23 C24 112.75(19) . . ?
C13 C25 C26 112.5(2) . . ?
C14 C27 C28 112.5(2) . . ?
N2 Co1 N1 92.60(7) . . ?
N2 Co1 N3 92.83(7) . . ?
N1 Co1 N3 140.85(8) . . ?
N2 Co1 I1 123.85(5) . . ?
N1 Co1 I1 105.95(5) . . ?
N3 Co1 I1 102.89(5) . . ?
C2 N1 C5 106.18(17) . . ?
C2 N1 Co1 130.91(15) . . ?
C5 N1 Co1 121.52(13) . . ?
C10 N2 C7 107.05(17) . . ?
C10 N2 Co1 126.19(14) . . ?
C7 N2 Co1 126.72(14) . . ?
C15 N3 C12 106.22(17) . . ?
C15 N3 Co1 130.41(15) . . ?
C12 N3 Co1 119.04(14) . . ?

loop_
_geom_bond_atom_site_label_1
_geom_bond_atom_site_label_2
_geom_bond_distance
_geom_bond_site_symmetry_2
_geom_bond_publ_flag
C1 C2 1.495(3) . ?
C2 N1 1.334(3) . ?
C2 C3 1.444(3) . ?
C3 C4 1.371(3) . ?
C3 C17 1.508(3) . ?
C4 C5 1.453(3) . ?
C4 C19 1.502(3) . ?
C5 C6 1.377(3) . ?
C5 N1 1.419(3) . ?
C6 C7 1.420(3) . ?
C7 N2 1.369(3) . ?
C7 C8 1.436(3) . ?
C8 C9 1.387(3) . ?
C8 C21 1.505(3) . ?
C9 C10 1.434(3) . ?
C9 C23 1.507(3) . ?
C10 N2 1.366(3) . ?
C10 C11 1.418(3) . ?
C11 C12 1.373(3) . ?
C12 N3 1.418(3) . ?
C12 C13 1.454(3) . ?
C13 C14 1.370(3) . ?
C13 C25 1.501(3) . ?
C14 C15 1.439(3) . ?
C14 C27 1.511(3) . ?
C15 N3 1.333(3) . ?
C15 C16 1.495(3) . ?
C17 C18 1.525(3) . ?
C19 C20 1.531(3) . ?
C21 C22 1.528(3) . ?
C23 C24 1.528(3) . ?
C25 C26 1.526(3) . ?
C27 C28 1.535(4) . ?
Co1 N2 1.9648(17) . ?
Co1 N1 1.9982(18) . ?
Co1 N3 2.0062(18) . ?
Co1 I1 2.5921(3) . ?

loop_
_geom_torsion_atom_site_label_1
_geom_torsion_atom_site_label_2
_geom_torsion_atom_site_label_3
_geom_torsion_atom_site_label_4
_geom_torsion
_geom_torsion_site_symmetry_1
_geom_torsion_site_symmetry_2
_geom_torsion_site_symmetry_3
_geom_torsion_site_symmetry_4
_geom_torsion_publ_flag
N1 C2 C3 C4 -2.0(3) . . . . ?
C1 C2 C3 C4 177.4(2) . . . . ?
N1 C2 C3 C17 177.4(2) . . . . ?
C1 C2 C3 C17 -3.2(4) . . . . ?
C2 C3 C4 C5 1.8(2) . . . . ?
C17 C3 C4 C5 -177.6(2) . . . . ?
C2 C3 C4 C19 178.4(2) . . . . ?
C17 C3 C4 C19 -1.0(4) . . . . ?
C3 C4 C5 C6 176.0(2) . . . . ?
C19 C4 C5 C6 -0.7(3) . . . . ?
C3 C4 C5 N1 -1.1(2) . . . . ?
C19 C4 C5 N1 -177.8(2) . . . . ?
N1 C5 C6 C7 4.0(3) . . . . ?
C4 C5 C6 C7 -172.7(2) . . . . ?
C5 C6 C7 N2 -7.5(3) . . . . ?
C5 C6 C7 C8 165.5(2) . . . . ?
N2 C7 C8 C9 1.1(2) . . . . ?
C6 C7 C8 C9 -172.7(2) . . . . ?
N2 C7 C8 C21 177.51(19) . . . . ?
C6 C7 C8 C21 3.8(3) . . . . ?
C7 C8 C9 C10 -0.7(2) . . . . ?
C21 C8 C9 C10 -177.0(2) . . . . ?
C7 C8 C9 C23 174.1(2) . . . . ?
C21 C8 C9 C23 -2.3(4) . . . . ?
C8 C9 C10 N2 0.1(2) . . . . ?
C23 C9 C10 N2 -174.80(19) . . . . ?
C8 C9 C10 C11 176.2(2) . . . . ?
C23 C9 C10 C11 1.3(4) . . . . ?
N2 C10 C11 C12 8.8(3) . . . . ?
C9 C10 C11 C12 -166.9(2) . . . . ?
C10 C11 C12 N3 1.9(4) . . . . ?
C10 C11 C12 C13 178.4(2) . . . . ?
C11 C12 C13 C14 -176.0(2) . . . . ?
N3 C12 C13 C14 1.0(2) . . . . ?
C11 C12 C13 C25 1.9(4) . . . . ?
N3 C12 C13 C25 178.9(2) . . . . ?
C12 C13 C14 C15 -0.9(2) . . . . ?
C25 C13 C14 C15 -178.8(2) . . . . ?
C12 C13 C14 C27 -179.4(2) . . . . ?
C25 C13 C14 C27 2.7(4) . . . . ?
C13 C14 C15 N3 0.6(3) . . . . ?
C27 C14 C15 N3 179.1(2) . . . . ?
C13 C14 C15 C16 -179.0(2) . . . . ?
C27 C14 C15 C16 -0.4(4) . . . . ?
C4 C3 C17 C18 -92.0(3) . . . . ?
C2 C3 C17 C18 88.7(3) . . . . ?
C3 C4 C19 C20 -100.7(3) . . . . ?
C5 C4 C19 C20 75.3(3) . . . . ?
C9 C8 C21 C22 94.0(3) . . . . ?
C7 C8 C21 C22 -81.7(3) . . . . ?
C8 C9 C23 C24 -92.5(3) . . . . ?
C10 C9 C23 C24 81.3(3) . . . . ?
C14 C13 C25 C26 96.6(3) . . . . ?
C12 C13 C25 C26 -80.9(3) . . . . ?
C13 C14 C27 C28 96.0(3) . . . . ?
C15 C14 C27 C28 -82.2(3) . . . . ?
C3 C2 N1 C5 1.3(2) . . . . ?
C1 C2 N1 C5 -178.2(2) . . . . ?
C3 C2 N1 Co1 167.62(15) . . . . ?
C1 C2 N1 Co1 -11.8(3) . . . . ?
C6 C5 N1 C2 -177.3(2) . . . . ?
C4 C5 N1 C2 -0.1(2) . . . . ?
C6 C5 N1 Co1 14.8(3) . . . . ?
C4 C5 N1 Co1 -168.04(14) . . . . ?
N2 Co1 N1 C2 173.4(2) . . . . ?
N3 Co1 N1 C2 75.7(2) . . . . ?
I1 Co1 N1 C2 -60.3(2) . . . . ?
N2 Co1 N1 C5 -22.05(16) . . . . ?
N3 Co1 N1 C5 -119.75(16) . . . . ?
I1 Co1 N1 C5 104.31(15) . . . . ?
C11 C10 N2 C7 -175.85(19) . . . . ?
C9 C10 N2 C7 0.6(2) . . . . ?
C11 C10 N2 Co1 6.5(3) . . . . ?
C9 C10 N2 Co1 -177.09(14) . . . . ?
C6 C7 N2 C10 173.17(19) . . . . ?
C8 C7 N2 C10 -1.0(2) . . . . ?
C6 C7 N2 Co1 -9.2(3) . . . . ?
C8 C7 N2 Co1 176.64(14) . . . . ?
N1 Co1 N2 C10 -162.54(17) . . . . ?
N3 Co1 N2 C10 -21.33(18) . . . . ?
I1 Co1 N2 C10 86.25(17) . . . . ?
N1 Co1 N2 C7 20.26(18) . . . . ?
N3 Co1 N2 C7 161.47(18) . . . . ?
I1 Co1 N2 C7 -90.94(17) . . . . ?
C14 C15 N3 C12 0.0(2) . . . . ?
C16 C15 N3 C12 179.6(2) . . . . ?
C14 C15 N3 Co1 -155.72(16) . . . . ?
C16 C15 N3 Co1 23.9(3) . . . . ?
C11 C12 N3 C15 176.5(2) . . . . ?
C13 C12 N3 C15 -0.6(2) . . . . ?
C11 C12 N3 Co1 -24.5(3) . . . . ?
C13 C12 N3 Co1 158.44(14) . . . . ?
N2 Co1 N3 C15 -178.3(2) . . . . ?
N1 Co1 N3 C15 -80.6(2) . . . . ?
I1 Co1 N3 C15 56.0(2) . . . . ?
N2 Co1 N3 C12 28.58(16) . . . . ?
N1 Co1 N3 C12 126.20(16) . . . . ?
I1 Co1 N3 C12 -97.11(15) . . . . ?
